data_4089303
loop_
_publ_author_name
'Klahn, A. Hugo'
'Toro, Adriana'
'Oelckers, Beatriz'
'Buono-Core, Gonzalo E.'
'Manriquez, Victor'
'Wittke, Oscar'

_publ_section_title
;
 Intermolecular C&#x2212;Cl Activation Reaction of (\h5-C5R5)Re(CO)3(R =
 H, Me) with Pentachlorobenzene:&#x00A0; X-ray Structure ofcis-
 andtrans-(\h5-C5Me5)Re(CO)2(2,3,4,5-C6HCl4)Cl and Its Conversion to
 (\h6-C5Me4CH2)Re(CO)2(2,3,4,5-C6HCl4)
;
_journal_issue 13
_journal_name_full Organometallics
_journal_page_first 2580
_journal_paper_doi 10.1021/om000032v
_journal_volume 19
_journal_year 2000
_chemical_formula_sum 'C18 H16 Cl5 O2 Re'
_chemical_formula_weight 627.76
_space_group_IT_number 2
_space_group_name_Hall '-P 1'
_space_group_name_H-M_alt 'P -1'
_atom_sites_solution_hydrogens geom
_atom_sites_solution_primary direct
_atom_sites_solution_secondary difmap
_audit_creation_method SHELXL-97
_cell_angle_alpha 97.63(2)
_cell_angle_beta 95.37(2)
_cell_angle_gamma 111.850(10)
_cell_formula_units_Z 2
_cell_length_a 7.4400(10)
_cell_length_b 8.572(2)
_cell_length_c 17.645(3)
_cell_measurement_temperature 295(2)
_cell_volume 1022.6(3)
_computing_structure_refinement 'SHELXL-97 (Sheldrick, 1997)'
_computing_structure_solution 'SHELXS-97 (Sheldrick, 1990)'
_diffrn_ambient_temperature 295(2)
_diffrn_measured_fraction_theta_full 0.996
_diffrn_measured_fraction_theta_max 0.996
_diffrn_radiation_monochromator graphite
_diffrn_radiation_source 'fine-focus sealed tube'
_diffrn_radiation_type MoK\a
_diffrn_radiation_wavelength 0.71073
_diffrn_reflns_av_R_equivalents 0.0207
_diffrn_reflns_av_sigmaI/netI 0.0159
_diffrn_reflns_limit_h_max 8
_diffrn_reflns_limit_h_min -4
_diffrn_reflns_limit_k_max 8
_diffrn_reflns_limit_k_min -9
_diffrn_reflns_limit_l_max 18
_diffrn_reflns_limit_l_min -19
_diffrn_reflns_number 3042
_diffrn_reflns_theta_full 22.55
_diffrn_reflns_theta_max 22.55
_diffrn_reflns_theta_min 2.36
_exptl_absorpt_coefficient_mu 6.605
_exptl_absorpt_correction_T_max 0.4374
_exptl_absorpt_correction_T_min 0.1369
_exptl_crystal_density_diffrn 2.039
_exptl_crystal_density_method 'not measured'
_exptl_crystal_F_000 600
_exptl_crystal_size_max 0.50
_exptl_crystal_size_mid 0.40
_exptl_crystal_size_min 0.15
_refine_diff_density_max 1.156
_refine_diff_density_min -1.119
_refine_diff_density_rms 0.158
_refine_ls_extinction_method none
_refine_ls_goodness_of_fit_ref 1.077
_refine_ls_hydrogen_treatment mixed
_refine_ls_matrix_type full
_refine_ls_number_parameters 235
_refine_ls_number_reflns 2672
_refine_ls_number_restraints 0
_refine_ls_restrained_S_all 1.077
_refine_ls_R_factor_all 0.0347
_refine_ls_R_factor_gt 0.0340
_refine_ls_shift/su_max 0.001
_refine_ls_shift/su_mean 0.000
_refine_ls_structure_factor_coef Fsqd
_refine_ls_weighting_details 'w=1/[\s^2^(Fo^2^)+(0.0658P)^2^+3.6880P] where P=(Fo^2^+2Fc^2^)/3'
_refine_ls_weighting_scheme calc
_refine_ls_wR_factor_gt 0.0899
_refine_ls_wR_factor_ref 0.0906
_reflns_number_gt 2607
_reflns_number_total 2672
_reflns_threshold_expression >2sigma(I)
_cod_data_source_file om000032v.cif
_cod_data_source_block '_TRANS-Cp*Re(CO)2(C6HCl4)Cl_(trans-1)'
_cod_depositor_comments
;
The following automatic conversions were performed:

data item '_refine_ls_weighting_scheme' value 'calc
w=1/[\s^2^(Fo^2^)+(0.0658P)^2^+3.6880P] where P=(Fo^2^+2Fc^2^)/3' was
changed to 'calc'. A new data item '_refine_ls_weighting_details' was
created with the value set to
'w=1/[\s^2^(Fo^2^)+(0.0658P)^2^+3.6880P] where P=(Fo^2^+2Fc^2^)/3'.

Automatic conversion script
Id: cif_fix_values 6909 2019-04-08 15:41:33Z antanas 
;
_cod_database_code 4089303

loop_
_symmetry_equiv_pos_as_xyz
'x, y, z'
'-x, -y, -z'

loop_
_atom_site_label
_atom_site_type_symbol
_atom_site_fract_x
_atom_site_fract_y
_atom_site_fract_z
_atom_site_U_iso_or_equiv
_atom_site_adp_type
_atom_site_occupancy
_atom_site_calc_flag
_atom_site_refinement_flags
Re1 Re -0.08348(4) 0.22185(3) 0.305951(14) 0.02930(15) Uani 1 d .
Cl1 Cl -0.2396(3) 0.1188(4) 0.41829(13) 0.0637(6) Uani 1 d .
O1 O -0.3575(10) 0.4104(10) 0.3412(4) 0.0665(19) Uani 1 d .
O2 O -0.3837(12) -0.1443(9) 0.2428(4) 0.076(2) Uani 1 d .
C1 C -0.2596(12) 0.3408(11) 0.3255(5) 0.0429(19) Uani 1 d .
C2 C -0.2749(13) -0.0059(11) 0.2646(5) 0.045(2) Uani 1 d .
C3 C -0.1479(11) 0.2495(10) 0.1855(4) 0.0377(17) Uani 1 d .
C4 C -0.1805(11) 0.1128(10) 0.1253(4) 0.0371(17) Uani 1 d .
H4 H -0.1723 0.0141 0.1387 0.080 Uiso 1 calc R
C5 C -0.2235(11) 0.1141(11) 0.0480(4) 0.0411(19) Uani 1 d .
C6 C -0.2416(11) 0.2543(13) 0.0244(5) 0.049(2) Uani 1 d .
C7 C -0.2095(11) 0.3948(11) 0.0804(5) 0.046(2) Uani 1 d .
C8 C -0.1610(11) 0.3924(10) 0.1579(5) 0.0408(19) Uani 1 d .
C9 C 0.2291(10) 0.3548(10) 0.2720(4) 0.0347(16) Uani 1 d .
C10 C 0.1953(10) 0.1819(9) 0.2811(4) 0.0348(17) Uani 1 d .
C11 C 0.1721(11) 0.1703(10) 0.3593(4) 0.0363(17) Uani 1 d .
C12 C 0.1923(11) 0.3343(10) 0.3987(4) 0.0384(17) Uani 1 d .
C13 C 0.2273(11) 0.4473(10) 0.3458(5) 0.0390(18) Uani 1 d .
C14 C 0.2912(12) 0.4319(11) 0.2023(5) 0.048(2) Uani 1 d .
H14A H 0.4310 0.4712 0.2058 0.080 Uiso 1 calc R
H14B H 0.2524 0.5265 0.2004 0.080 Uiso 1 calc R
H14C H 0.2298 0.3474 0.1563 0.080 Uiso 1 calc R
C15 C 0.2190(14) 0.0530(13) 0.2204(5) 0.058(2) Uani 1 d .
H15A H 0.3523 0.0623 0.2274 0.080 Uiso 1 calc R
H15B H 0.1862 0.0744 0.1699 0.080 Uiso 1 calc R
H15C H 0.1334 -0.0600 0.2250 0.080 Uiso 1 calc R
C16 C 0.1577(16) 0.0168(12) 0.3965(6) 0.060(2) Uani 1 d .
H16A H 0.2866 0.0285 0.4177 0.080 Uiso 1 calc R
H16B H 0.0981 -0.0857 0.3582 0.080 Uiso 1 calc R
H16C H 0.0793 0.0108 0.4371 0.080 Uiso 1 calc R
C17 C 0.2011(14) 0.3834(13) 0.4834(5) 0.057(2) Uani 1 d .
H17A H 0.3346 0.4250 0.5085 0.080 Uiso 1 calc R
H17B H 0.1231 0.2855 0.5035 0.080 Uiso 1 calc R
H17C H 0.1512 0.4715 0.4929 0.080 Uiso 1 calc R
C18 C 0.2845(15) 0.6385(11) 0.3657(6) 0.061(3) Uani 1 d .
H18A H 0.4209 0.6929 0.3875 0.080 Uiso 1 calc R
H18B H 0.2072 0.6628 0.4026 0.080 Uiso 1 calc R
H18C H 0.2618 0.6811 0.3196 0.080 Uiso 1 calc R
Cl5 Cl -0.2617(3) -0.0679(3) -0.01859(12) 0.0601(6) Uani 1 d .
Cl6 Cl -0.3054(4) 0.2538(4) -0.07251(14) 0.0762(8) Uani 1 d .
Cl7 Cl -0.2329(4) 0.5733(4) 0.05198(18) 0.0800(8) Uani 1 d .
Cl8 Cl -0.1056(4) 0.5838(3) 0.22236(15) 0.0638(6) Uani 1 d .

loop_
_atom_site_aniso_label
_atom_site_aniso_U_11
_atom_site_aniso_U_22
_atom_site_aniso_U_33
_atom_site_aniso_U_23
_atom_site_aniso_U_13
_atom_site_aniso_U_12
Re1 0.0294(2) 0.0314(2) 0.0245(2) 0.00671(13) 0.00502(13) 0.00814(14)
Cl1 0.0567(13) 0.0922(18) 0.0399(12) 0.0291(12) 0.0202(10) 0.0178(12)
O1 0.056(4) 0.098(5) 0.060(4) -0.001(4) 0.009(3) 0.051(4)
O2 0.082(5) 0.042(4) 0.070(5) 0.010(3) 0.013(4) -0.015(4)
C1 0.037(4) 0.047(5) 0.033(4) 0.005(4) 0.001(4) 0.005(4)
C2 0.045(5) 0.044(5) 0.039(5) 0.009(4) 0.007(4) 0.007(4)
C3 0.032(4) 0.045(4) 0.035(4) 0.012(4) 0.006(3) 0.011(3)
C4 0.035(4) 0.041(4) 0.029(4) 0.002(3) -0.002(3) 0.011(3)
C5 0.032(4) 0.060(5) 0.027(4) 0.010(4) 0.002(3) 0.012(4)
C6 0.033(4) 0.081(7) 0.030(5) 0.023(5) 0.002(3) 0.014(4)
C7 0.036(4) 0.056(5) 0.054(6) 0.039(5) 0.007(4) 0.017(4)
C8 0.029(4) 0.042(5) 0.051(5) 0.017(4) 0.006(4) 0.011(3)
C9 0.029(4) 0.042(4) 0.032(4) 0.012(3) 0.005(3) 0.010(3)
C10 0.030(4) 0.039(4) 0.040(4) 0.007(3) 0.004(3) 0.018(3)
C11 0.038(4) 0.050(5) 0.029(4) 0.024(4) 0.008(3) 0.020(4)
C12 0.030(4) 0.052(5) 0.032(4) 0.007(4) 0.000(3) 0.015(3)
C13 0.031(4) 0.033(4) 0.047(5) 0.000(4) -0.001(3) 0.009(3)
C14 0.041(5) 0.058(5) 0.046(5) 0.027(4) 0.017(4) 0.011(4)
C15 0.059(6) 0.068(6) 0.048(5) -0.002(5) 0.011(5) 0.032(5)
C16 0.081(7) 0.064(6) 0.055(6) 0.031(5) 0.016(5) 0.041(5)
C17 0.055(5) 0.075(6) 0.033(5) -0.004(4) 0.004(4) 0.021(5)
C18 0.063(6) 0.032(5) 0.078(7) 0.000(4) 0.004(5) 0.011(4)
Cl5 0.0565(13) 0.0808(16) 0.0315(11) -0.0035(11) 0.0042(10) 0.0190(12)
Cl6 0.0694(16) 0.117(2) 0.0416(14) 0.0408(14) 0.0009(12) 0.0282(15)
Cl7 0.0784(18) 0.0769(18) 0.096(2) 0.0520(16) -0.0003(15) 0.0337(14)
Cl8 0.0747(16) 0.0434(12) 0.0742(17) 0.0120(11) 0.0010(13) 0.0263(11)

loop_
_atom_type_symbol
_atom_type_description
_atom_type_scat_dispersion_real
_atom_type_scat_dispersion_imag
_atom_type_scat_source
C C 0.0033 0.0016 'International Tables Vol C Tables 4.2.6.8 and 6.1.1.4'
H H 0.0000 0.0000 'International Tables Vol C Tables 4.2.6.8 and 6.1.1.4'
O O 0.0106 0.0060 'International Tables Vol C Tables 4.2.6.8 and 6.1.1.4'
Cl Cl 0.1484 0.1585 'International Tables Vol C Tables 4.2.6.8 and 6.1.1.4'
Re Re -1.0185 7.2310 'International Tables Vol C Tables 4.2.6.8 and 6.1.1.4'

loop_
_geom_angle_atom_site_label_1
_geom_angle_atom_site_label_2
_geom_angle_atom_site_label_3
_geom_angle
C2 Re1 C1 99.8(3)
C2 Re1 C3 80.5(3)
C1 Re1 C3 83.8(3)
C2 Re1 C11 102.3(3)
C1 Re1 C11 144.4(3)
C3 Re1 C11 127.1(3)
C2 Re1 C10 99.1(3)
C1 Re1 C10 159.2(3)
C3 Re1 C10 90.9(3)
C11 Re1 C10 36.3(3)
C2 Re1 C12 134.6(3)
C1 Re1 C12 110.5(3)
C3 Re1 C12 134.4(3)
C11 Re1 C12 36.5(3)
C10 Re1 C12 60.2(3)
C2 Re1 C9 127.6(3)
C1 Re1 C9 123.3(3)
C3 Re1 C9 76.6(3)
C11 Re1 C9 60.0(3)
C10 Re1 C9 36.1(3)
C12 Re1 C9 59.2(3)
C2 Re1 C13 158.7(3)
C1 Re1 C13 101.5(3)
C3 Re1 C13 101.0(3)
C11 Re1 C13 59.7(3)
C10 Re1 C13 59.8(3)
C12 Re1 C13 35.0(3)
C9 Re1 C13 35.4(3)
C2 Re1 Cl1 75.1(2)
C1 Re1 Cl1 73.8(2)
C3 Re1 Cl1 143.1(2)
C11 Re1 Cl1 85.35(19)
C10 Re1 Cl1 119.8(2)
C12 Re1 Cl1 81.6(2)
C9 Re1 Cl1 140.31(18)
C13 Re1 Cl1 111.8(2)
O1 C1 Re1 176.0(7)
O2 C2 Re1 176.5(8)
C4 C3 C8 112.2(7)
C4 C3 Re1 119.5(5)
C8 C3 Re1 128.3(6)
C5 C4 C3 124.9(8)
C6 C5 C4 120.5(8)
C6 C5 Cl5 120.9(6)
C4 C5 Cl5 118.5(6)
C5 C6 C7 118.0(7)
C5 C6 Cl6 120.8(7)
C7 C6 Cl6 121.2(7)
C6 C7 C8 120.5(7)
C6 C7 Cl7 118.8(6)
C8 C7 Cl7 120.7(7)
C7 C8 C3 123.8(8)
C7 C8 Cl8 116.1(6)
C3 C8 Cl8 120.0(6)
C13 C9 C10 107.6(6)
C13 C9 C14 125.7(7)
C10 C9 C14 125.8(7)
C13 C9 Re1 72.7(4)
C10 C9 Re1 69.8(4)
C14 C9 Re1 131.2(5)
C11 C10 C9 107.5(7)
C11 C10 C15 128.0(7)
C9 C10 C15 123.6(7)
C11 C10 Re1 70.4(4)
C9 C10 Re1 74.1(4)
C15 C10 Re1 129.3(6)
C10 C11 C12 108.2(6)
C10 C11 C16 125.2(7)
C12 C11 C16 126.1(7)
C10 C11 Re1 73.3(4)
C12 C11 Re1 73.4(4)
C16 C11 Re1 125.7(6)
C13 C12 C11 108.6(7)
C13 C12 C17 125.3(8)
C11 C12 C17 125.7(7)
C13 C12 Re1 74.9(4)
C11 C12 Re1 70.0(4)
C17 C12 Re1 127.0(6)
C12 C13 C9 108.0(7)
C12 C13 C18 125.8(8)
C9 C13 C18 125.5(8)
C12 C13 Re1 70.1(4)
C9 C13 Re1 71.9(4)
C18 C13 Re1 130.8(6)

loop_
_geom_bond_atom_site_label_1
_geom_bond_atom_site_label_2
_geom_bond_distance
Re1 C2 1.931(9)
Re1 C1 1.965(9)
Re1 C3 2.197(8)
Re1 C11 2.258(7)
Re1 C10 2.296(7)
Re1 C12 2.302(7)
Re1 C9 2.352(7)
Re1 C13 2.363(7)
Re1 Cl1 2.488(2)
O1 C1 1.132(10)
O2 C2 1.147(10)
C3 C4 1.404(11)
C3 C8 1.410(11)
C4 C5 1.374(11)
C5 C6 1.371(12)
C5 Cl5 1.736(8)
C6 C7 1.382(13)
C6 Cl6 1.731(8)
C7 C8 1.385(12)
C7 Cl7 1.735(8)
C8 Cl8 1.752(9)
C9 C13 1.435(11)
C9 C10 1.442(11)
C9 C14 1.502(11)
C10 C11 1.417(11)
C10 C15 1.506(11)
C11 C12 1.430(11)
C11 C16 1.521(11)
C12 C13 1.406(11)
C12 C17 1.487(11)
C13 C18 1.514(11)
